data_2227335
loop_
_publ_author_name
'Fun, Hoong-Kun'
'Goh, Jia Hao'
'Das, Nirmal Kumar'
'Sen, Debabrata'
'Goswami, Shyamaprosad'

_publ_section_title
;
 <i>N</i>-(6-Bromomethyl-2-pyridyl)acetamide
;
_journal_coeditor_code CI5177
_journal_issue 10
_journal_name_full 'Acta Crystallographica Section E'
_journal_page_first o2500
_journal_paper_doi 10.1107/S1600536810035026
_journal_volume 66
_journal_year 2010
_chemical_formula_iupac 'C8 H9 Br N2 O'
_chemical_formula_moiety 'C8 H9 Br N2 O'
_chemical_formula_sum 'C8 H9 Br N2 O'
_chemical_formula_weight 229.08
_chemical_name_systematic
;
<i>N</i>-(6-Bromomethyl-2-pyridyl)acetamide
;
_space_group_IT_number 14
_symmetry_cell_setting monoclinic
_symmetry_space_group_name_Hall '-P 2ybc'
_symmetry_space_group_name_H-M 'P 1 21/c 1'
_atom_sites_solution_hydrogens geom
_atom_sites_solution_primary direct
_atom_sites_solution_secondary difmap
_audit_creation_method SHELXL-97
_cell_angle_alpha 90.00
_cell_angle_beta 94.148(4)
_cell_angle_gamma 90.00
_cell_formula_units_Z 12
_cell_length_a 4.1894(8)
_cell_length_b 26.219(5)
_cell_length_c 23.817(4)
_cell_measurement_reflns_used 9903
_cell_measurement_temperature 100.00(10)
_cell_measurement_theta_max 33.46
_cell_measurement_theta_min 3.01
_cell_volume 2609.3(8)
_computing_cell_refinement 'SAINT (Bruker, 2009)'
_computing_data_collection 'APEX2 (Bruker, 2009)'
_computing_data_reduction 'SAINT (Bruker, 2009)'
_computing_molecular_graphics 'SHELXTL (Sheldrick, 2008)'
_computing_publication_material
;
SHELXTL (Sheldrick, 2008) and PLATON (Spek, 2009)
;
_computing_structure_refinement 'SHELXTL (Sheldrick, 2008)'
_computing_structure_solution 'SHELXTL (Sheldrick, 2008)'
_diffrn_ambient_temperature 100.00(10)
_diffrn_measured_fraction_theta_full 0.984
_diffrn_measured_fraction_theta_max 0.984
_diffrn_measurement_device_type
;
Bruker APEXII DUO CCD area-detector
;
_diffrn_measurement_method '\f and \w scans'
_diffrn_radiation_monochromator graphite
_diffrn_radiation_source 'fine-focus sealed tube'
_diffrn_radiation_type MoK\a
_diffrn_radiation_wavelength 0.71073
_diffrn_reflns_av_R_equivalents 0.0578
_diffrn_reflns_av_sigmaI/netI 0.0438
_diffrn_reflns_limit_h_max 6
_diffrn_reflns_limit_h_min -6
_diffrn_reflns_limit_k_max 40
_diffrn_reflns_limit_k_min -40
_diffrn_reflns_limit_l_max 36
_diffrn_reflns_limit_l_min -36
_diffrn_reflns_number 72227
_diffrn_reflns_theta_full 33.65
_diffrn_reflns_theta_max 33.65
_diffrn_reflns_theta_min 1.77
_diffrn_standards_number 0
_exptl_absorpt_coefficient_mu 4.677
_exptl_absorpt_correction_T_max 0.6676
_exptl_absorpt_correction_T_min 0.3232
_exptl_absorpt_correction_type multi-scan
_exptl_absorpt_process_details '(<i>SADABS</i>; Bruker, 2009)'
_exptl_crystal_colour brown
_exptl_crystal_density_diffrn 1.750
_exptl_crystal_density_method 'not measured'
_exptl_crystal_description Plate
_exptl_crystal_F_000 1368
_exptl_crystal_size_max 0.312
_exptl_crystal_size_mid 0.142
_exptl_crystal_size_min 0.094
_refine_diff_density_max 1.372
_refine_diff_density_min -0.743
_refine_ls_extinction_method none
_refine_ls_goodness_of_fit_ref 1.062
_refine_ls_hydrogen_treatment mixed
_refine_ls_matrix_type full
_refine_ls_number_parameters 340
_refine_ls_number_reflns 10228
_refine_ls_number_restraints 0
_refine_ls_restrained_S_all 1.062
_refine_ls_R_factor_all 0.0473
_refine_ls_R_factor_gt 0.0327
_refine_ls_shift/su_max 0.005
_refine_ls_shift/su_mean 0.000
_refine_ls_structure_factor_coef Fsqd
_refine_ls_weighting_details 'calc w=1/[\s^2^(Fo^2^)+(0.0520P)^2^+0.7624P] where P=(Fo^2^+2Fc^2^)/3'
_refine_ls_weighting_scheme calc
_refine_ls_wR_factor_gt 0.0882
_refine_ls_wR_factor_ref 0.0997
_reflns_number_gt 8239
_reflns_number_total 10228
_reflns_threshold_expression I>2\s(I)
_cod_data_source_file ci5177.cif
_cod_data_source_block I
_cod_original_cell_volume 2609.2(8)
_cod_original_sg_symbol_H-M 'P 21/c'
_cod_database_code 2227335
_cod_database_fobs_code 2227335

loop_
_symmetry_equiv_pos_as_xyz
'x, y, z'
'-x, y+1/2, -z+1/2'
'-x, -y, -z'
'x, -y-1/2, z-1/2'

loop_
_atom_site_type_symbol
_atom_site_label
_atom_site_fract_x
_atom_site_fract_y
_atom_site_fract_z
_atom_site_U_iso_or_equiv
_atom_site_adp_type
_atom_site_calc_flag
_atom_site_refinement_flags
_atom_site_occupancy
_atom_site_disorder_assembly
_atom_site_disorder_group
Br Br1A 1.14992(5) 0.418118(8) 0.367324(7) 0.02031(5) Uani d . 1 . .
O O1A 0.5948(4) 0.25161(6) 0.13677(6) 0.0296(3) Uani d . 1 . .
N N1A 1.1052(4) 0.35205(6) 0.24649(6) 0.0167(3) Uani d . 1 . .
N N2A 0.9447(4) 0.27575(6) 0.20938(7) 0.0191(3) Uani d . 1 . .
C C1A 1.3223(5) 0.42675(8) 0.29327(7) 0.0196(3) Uani d . 1 . .
H H1AA 1.3460 0.4628 0.2856 0.024 Uiso calc R 1 . .
H H1AB 1.5326 0.4112 0.2939 0.024 Uiso calc R 1 . .
C C2A 1.1091(4) 0.40309(7) 0.24723(7) 0.0166(3) Uani d . 1 . .
C C3A 0.9351(5) 0.43276(7) 0.20772(7) 0.0186(3) Uani d . 1 . .
H H3AA 0.9413 0.4682 0.2095 0.022 Uiso calc R 1 . .
C C4A 0.7516(5) 0.40783(7) 0.16540(7) 0.0200(3) Uani d . 1 . .
H H4AA 0.6331 0.4267 0.1382 0.024 Uiso calc R 1 . .
C C5A 0.7432(5) 0.35522(7) 0.16334(7) 0.0195(3) Uani d . 1 . .
H H5AA 0.6212 0.3381 0.1351 0.023 Uiso calc R 1 . .
C C6A 0.9266(4) 0.32861(7) 0.20556(7) 0.0171(3) Uani d . 1 . .
C C7A 0.7892(5) 0.24022(7) 0.17560(8) 0.0198(3) Uani d . 1 . .
C C8A 0.8755(5) 0.18609(7) 0.18922(8) 0.0235(4) Uani d . 1 . .
H H8AA 0.7098 0.1639 0.1735 0.035 Uiso calc R 1 . .
H H8AB 0.8985 0.1818 0.2293 0.035 Uiso calc R 1 . .
H H8AC 1.0738 0.1778 0.1735 0.035 Uiso calc R 1 . .
Br Br1B 0.14297(5) 0.058241(8) 0.203481(7) 0.02180(5) Uani d . 1 . .
O O1B 0.0701(5) 0.23172(6) -0.04493(7) 0.0359(4) Uani d . 1 . .
N N1B 0.2651(4) 0.12464(6) 0.08249(6) 0.0174(3) Uani d . 1 . .
N N2B 0.2563(4) 0.20320(6) 0.04135(7) 0.0206(3) Uani d . 1 . .
C C1B 0.3307(5) 0.04503(8) 0.13130(8) 0.0209(3) Uani d . 1 . .
H H1BA 0.5573 0.0530 0.1351 0.025 Uiso calc R 1 . .
H H1BB 0.3086 0.0091 0.1221 0.025 Uiso calc R 1 . .
C C2B 0.1736(4) 0.07590(7) 0.08467(7) 0.0170(3) Uani d . 1 . .
C C3B -0.0419(5) 0.05349(7) 0.04525(8) 0.0199(3) Uani d . 1 . .
H H3BA -0.1004 0.0194 0.0482 0.024 Uiso calc R 1 . .
C C4B -0.1672(5) 0.08373(8) 0.00115(8) 0.0215(4) Uani d . 1 . .
H H4BA -0.3132 0.0700 -0.0260 0.026 Uiso calc R 1 . .
C C5B -0.0763(5) 0.13402(8) -0.00257(8) 0.0209(3) Uani d . 1 . .
H H5BA -0.1573 0.1546 -0.0321 0.025 Uiso calc R 1 . .
C C6B 0.1427(5) 0.15320(7) 0.03964(7) 0.0174(3) Uani d . 1 . .
C C7B 0.2223(6) 0.23918(8) 0.00022(8) 0.0251(4) Uani d . 1 . .
C C8B 0.3835(7) 0.28927(9) 0.01365(10) 0.0352(5) Uani d . 1 . .
H H8BA 0.4373 0.3054 -0.0206 0.053 Uiso calc R 1 . .
H H8BB 0.5750 0.2836 0.0375 0.053 Uiso calc R 1 . .
H H8BC 0.2414 0.3109 0.0327 0.053 Uiso calc R 1 . .
Br Br1C 1.07629(5) 0.426384(8) 1.034127(8) 0.02481(6) Uani d . 1 . .
O O1C 0.3915(4) 0.28054(6) 0.79326(6) 0.0243(3) Uani d . 1 . .
N N1C 0.9830(4) 0.36463(6) 0.90997(6) 0.0173(3) Uani d . 1 . .
N N2C 0.7488(4) 0.29499(6) 0.86856(7) 0.0201(3) Uani d . 1 . .
C C1C 1.2666(5) 0.43125(8) 0.96116(8) 0.0218(3) Uani d . 1 . .
H H1CA 1.3315 0.4662 0.9550 0.026 Uiso calc R 1 . .
H H1CB 1.4563 0.4100 0.9619 0.026 Uiso calc R 1 . .
C C2C 1.0370(5) 0.41486(7) 0.91382(7) 0.0174(3) Uani d . 1 . .
C C3C 0.8994(5) 0.44982(7) 0.87597(7) 0.0202(3) Uani d . 1 . .
H H3CA 0.9409 0.4845 0.8800 0.024 Uiso calc R 1 . .
C C4C 0.6977(5) 0.43147(8) 0.83191(7) 0.0209(3) Uani d . 1 . .
H H4CA 0.6031 0.4541 0.8056 0.025 Uiso calc R 1 . .
C C5C 0.6360(5) 0.37991(7) 0.82678(7) 0.0194(3) Uani d . 1 . .
H H5CA 0.5004 0.3671 0.7975 0.023 Uiso calc R 1 . .
C C6C 0.7858(4) 0.34775(7) 0.86741(7) 0.0168(3) Uani d . 1 . .
C C7C 0.5659(5) 0.26431(7) 0.83320(7) 0.0196(3) Uani d . 1 . .
C C8C 0.5926(6) 0.20884(8) 0.84701(9) 0.0271(4) Uani d . 1 . .
H H8CA 0.5007 0.1892 0.8159 0.041 Uiso calc R 1 . .
H H8CB 0.4802 0.2018 0.8799 0.041 Uiso calc R 1 . .
H H8CC 0.8140 0.1999 0.8541 0.041 Uiso calc R 1 . .
H H2NA 1.062(8) 0.2645(13) 0.2303(13) 0.045(9) Uiso d . 1 . .
H H2NB 0.372(8) 0.2135(12) 0.0743(12) 0.039(8) Uiso d . 1 . .
H H2NC 0.850(8) 0.2790(12) 0.8879(12) 0.033(8) Uiso d . 1 . .

loop_
_atom_site_aniso_label
_atom_site_aniso_U_11
_atom_site_aniso_U_22
_atom_site_aniso_U_33
_atom_site_aniso_U_12
_atom_site_aniso_U_13
_atom_site_aniso_U_23
Br1A 0.02104(9) 0.02320(9) 0.01647(8) -0.00081(6) -0.00005(6) -0.00327(6)
O1A 0.0389(9) 0.0208(7) 0.0268(7) -0.0026(6) -0.0141(6) -0.0012(6)
N1A 0.0182(7) 0.0163(7) 0.0152(6) -0.0005(5) -0.0012(5) -0.0013(5)
N2A 0.0228(8) 0.0159(7) 0.0177(7) 0.0005(6) -0.0055(6) -0.0011(5)
C1A 0.0198(8) 0.0209(8) 0.0181(7) -0.0055(6) 0.0007(6) -0.0008(6)
C2A 0.0166(8) 0.0171(7) 0.0163(7) -0.0012(6) 0.0014(6) -0.0006(6)
C3A 0.0233(9) 0.0161(7) 0.0163(7) 0.0004(6) 0.0015(6) 0.0022(6)
C4A 0.0235(9) 0.0201(8) 0.0163(7) 0.0014(7) -0.0007(6) 0.0018(6)
C5A 0.0238(9) 0.0194(8) 0.0146(7) 0.0004(6) -0.0032(6) -0.0006(6)
C6A 0.0187(8) 0.0175(8) 0.0148(7) 0.0001(6) -0.0005(6) -0.0019(6)
C7A 0.0234(9) 0.0171(8) 0.0186(7) -0.0017(6) -0.0007(6) -0.0022(6)
C8A 0.0287(10) 0.0177(8) 0.0236(8) -0.0001(7) -0.0020(7) -0.0032(7)
Br1B 0.02550(10) 0.02243(10) 0.01691(8) 0.00067(7) -0.00224(6) 0.00250(6)
O1B 0.0555(11) 0.0220(7) 0.0271(7) -0.0039(7) -0.0182(7) 0.0056(6)
N1B 0.0190(7) 0.0172(7) 0.0156(6) 0.0021(5) -0.0022(5) -0.0002(5)
N2B 0.0279(8) 0.0166(7) 0.0163(6) 0.0006(6) -0.0051(6) -0.0002(5)
C1B 0.0214(9) 0.0194(8) 0.0218(8) 0.0032(6) 0.0007(7) 0.0027(6)
C2B 0.0175(8) 0.0177(8) 0.0157(7) 0.0022(6) 0.0008(6) 0.0002(6)
C3B 0.0219(9) 0.0194(8) 0.0186(7) -0.0021(7) 0.0020(6) -0.0033(6)
C4B 0.0225(9) 0.0252(9) 0.0165(7) -0.0013(7) -0.0018(6) -0.0035(6)
C5B 0.0224(9) 0.0234(9) 0.0161(7) 0.0021(7) -0.0032(6) -0.0008(6)
C6B 0.0202(8) 0.0165(7) 0.0154(7) 0.0015(6) -0.0005(6) -0.0010(6)
C7B 0.0341(11) 0.0175(8) 0.0224(8) 0.0024(7) -0.0064(7) 0.0018(7)
C8B 0.0512(15) 0.0194(9) 0.0323(11) -0.0037(9) -0.0145(10) 0.0049(8)
Br1C 0.02540(10) 0.03212(11) 0.01646(8) 0.00276(7) -0.00162(7) -0.00555(7)
O1C 0.0274(8) 0.0223(7) 0.0217(6) -0.0020(5) -0.0090(5) 0.0002(5)
N1C 0.0183(7) 0.0182(7) 0.0150(6) -0.0008(5) -0.0012(5) -0.0007(5)
N2C 0.0254(8) 0.0161(7) 0.0175(7) -0.0022(6) -0.0071(6) 0.0018(5)
C1C 0.0219(9) 0.0223(8) 0.0210(8) -0.0039(7) -0.0010(6) -0.0019(7)
C2C 0.0189(8) 0.0189(8) 0.0145(7) -0.0011(6) 0.0013(6) -0.0009(6)
C3C 0.0260(9) 0.0181(8) 0.0162(7) -0.0017(7) -0.0004(6) -0.0011(6)
C4C 0.0262(9) 0.0208(8) 0.0152(7) 0.0015(7) -0.0025(6) 0.0032(6)
C5C 0.0221(9) 0.0203(8) 0.0151(7) 0.0008(6) -0.0031(6) 0.0006(6)
C6C 0.0186(8) 0.0174(8) 0.0142(7) 0.0000(6) -0.0009(6) -0.0006(6)
C7C 0.0210(9) 0.0198(8) 0.0177(7) -0.0025(6) -0.0012(6) -0.0019(6)
C8C 0.0355(12) 0.0187(9) 0.0254(9) -0.0045(8) -0.0099(8) 0.0008(7)

loop_
_atom_type_symbol
_atom_type_description
_atom_type_scat_dispersion_real
_atom_type_scat_dispersion_imag
_atom_type_scat_source
C C 0.0033 0.0016 'International Tables Vol C Tables 4.2.6.8 and 6.1.1.4'
H H 0.0000 0.0000 'International Tables Vol C Tables 4.2.6.8 and 6.1.1.4'
N N 0.0061 0.0033 'International Tables Vol C Tables 4.2.6.8 and 6.1.1.4'
O O 0.0106 0.0060 'International Tables Vol C Tables 4.2.6.8 and 6.1.1.4'
Br Br -0.2901 2.4595 'International Tables Vol C Tables 4.2.6.8 and 6.1.1.4'

loop_
_geom_angle_atom_site_label_1
_geom_angle_atom_site_label_2
_geom_angle_atom_site_label_3
_geom_angle_site_symmetry_1
_geom_angle_site_symmetry_3
_geom_angle
_geom_angle_publ_flag
C6A N1A C2A . . 118.40(15) ?
C7A N2A C6A . . 128.33(16) ?
C7A N2A H2NA . . 113(3) ?
C6A N2A H2NA . . 118(3) ?
C2A C1A Br1A . . 111.74(13) ?
C2A C1A H1AA . . 109.3 ?
Br1A C1A H1AA . . 109.3 ?
C2A C1A H1AB . . 109.3 ?
Br1A C1A H1AB . . 109.3 ?
H1AA C1A H1AB . . 107.9 ?
N1A C2A C3A . . 123.14(17) ?
N1A C2A C1A . . 115.46(16) ?
C3A C2A C1A . . 121.39(17) ?
C4A C3A C2A . . 117.74(17) ?
C4A C3A H3AA . . 121.1 ?
C2A C3A H3AA . . 121.1 ?
C5A C4A C3A . . 120.55(17) ?
C5A C4A H4AA . . 119.7 ?
C3A C4A H4AA . . 119.7 ?
C4A C5A C6A . . 117.35(17) ?
C4A C5A H5AA . . 121.3 ?
C6A C5A H5AA . . 121.3 ?
N1A C6A N2A . . 112.72(16) ?
N1A C6A C5A . . 122.82(17) ?
N2A C6A C5A . . 124.46(16) ?
O1A C7A N2A . . 122.80(18) ?
O1A C7A C8A . . 122.20(17) ?
N2A C7A C8A . . 114.99(17) ?
C7A C8A H8AA . . 109.5 ?
C7A C8A H8AB . . 109.5 ?
H8AA C8A H8AB . . 109.5 ?
C7A C8A H8AC . . 109.5 ?
H8AA C8A H8AC . . 109.5 ?
H8AB C8A H8AC . . 109.5 ?
C2B N1B C6B . . 118.02(16) ?
C7B N2B C6B . . 127.83(16) ?
C7B N2B H2NB . . 115.3(19) ?
C6B N2B H2NB . . 116.8(19) ?
C2B C1B Br1B . . 111.85(13) ?
C2B C1B H1BA . . 109.2 ?
Br1B C1B H1BA . . 109.2 ?
C2B C1B H1BB . . 109.2 ?
Br1B C1B H1BB . . 109.2 ?
H1BA C1B H1BB . . 107.9 ?
N1B C2B C3B . . 123.66(17) ?
N1B C2B C1B . . 115.86(16) ?
C3B C2B C1B . . 120.41(17) ?
C2B C3B C4B . . 117.55(18) ?
C2B C3B H3BA . . 121.2 ?
C4B C3B H3BA . . 121.2 ?
C5B C4B C3B . . 120.29(18) ?
C5B C4B H4BA . . 119.9 ?
C3B C4B H4BA . . 119.9 ?
C4B C5B C6B . . 117.78(17) ?
C4B C5B H5BA . . 121.1 ?
C6B C5B H5BA . . 121.1 ?
N1B C6B N2B . . 113.14(16) ?
N1B C6B C5B . . 122.70(17) ?
N2B C6B C5B . . 124.16(16) ?
O1B C7B N2B . . 122.83(19) ?
O1B C7B C8B . . 121.62(19) ?
N2B C7B C8B . . 115.54(17) ?
C7B C8B H8BA . . 109.5 ?
C7B C8B H8BB . . 109.5 ?
H8BA C8B H8BB . . 109.5 ?
C7B C8B H8BC . . 109.5 ?
H8BA C8B H8BC . . 109.5 ?
H8BB C8B H8BC . . 109.5 ?
C6C N1C C2C . . 118.06(16) ?
C7C N2C C6C . . 129.32(16) ?
C7C N2C H2NC . . 109(2) ?
C6C N2C H2NC . . 121(2) ?
C2C C1C Br1C . . 111.62(13) ?
C2C C1C H1CA . . 109.3 ?
Br1C C1C H1CA . . 109.3 ?
C2C C1C H1CB . . 109.3 ?
Br1C C1C H1CB . . 109.3 ?
H1CA C1C H1CB . . 108.0 ?
N1C C2C C3C . . 123.20(17) ?
N1C C2C C1C . . 115.60(16) ?
C3C C2C C1C . . 121.18(17) ?
C2C C3C C4C . . 117.81(18) ?
C2C C3C H3CA . . 121.1 ?
C4C C3C H3CA . . 121.1 ?
C5C C4C C3C . . 120.48(17) ?
C5C C4C H4CA . . 119.8 ?
C3C C4C H4CA . . 119.8 ?
C4C C5C C6C . . 117.26(17) ?
C4C C5C H5CA . . 121.4 ?
C6C C5C H5CA . . 121.4 ?
N1C C6C N2C . . 112.20(16) ?
N1C C6C C5C . . 123.19(17) ?
N2C C6C C5C . . 124.62(16) ?
O1C C7C N2C . . 123.35(18) ?
O1C C7C C8C . . 122.47(17) ?
N2C C7C C8C . . 114.18(16) ?
C7C C8C H8CA . . 109.5 ?
C7C C8C H8CB . . 109.5 ?
H8CA C8C H8CB . . 109.5 ?
C7C C8C H8CC . . 109.5 ?
H8CA C8C H8CC . . 109.5 ?
H8CB C8C H8CC . . 109.5 ?

loop_
_geom_bond_atom_site_label_1
_geom_bond_atom_site_label_2
_geom_bond_site_symmetry_2
_geom_bond_distance
_geom_bond_publ_flag
Br1A C1A . 1.9667(18) ?
O1A C7A . 1.224(2) ?
N1A C6A . 1.335(2) ?
N1A C2A . 1.338(2) ?
N2A C7A . 1.365(2) ?
N2A C6A . 1.391(2) ?
N2A H2NA . 0.74(3) ?
C1A C2A . 1.498(3) ?
C1A H1AA . 0.97 ?
C1A H1AB . 0.97 ?
C2A C3A . 1.387(3) ?
C3A C4A . 1.386(3) ?
C3A H3AA . 0.93 ?
C4A C5A . 1.380(3) ?
C4A H4AA . 0.93 ?
C5A C6A . 1.406(2) ?
C5A H5AA . 0.93 ?
C7A C8A . 1.494(3) ?
C8A H8AA . 0.96 ?
C8A H8AB . 0.96 ?
C8A H8AC . 0.96 ?
Br1B C1B . 1.9722(19) ?
O1B C7B . 1.225(2) ?
N1B C2B . 1.336(2) ?
N1B C6B . 1.338(2) ?
N2B C7B . 1.360(2) ?
N2B C6B . 1.394(2) ?
N2B H2NB . 0.93(3) ?
C1B C2B . 1.489(3) ?
C1B H1BA . 0.97 ?
C1B H1BB . 0.97 ?
C2B C3B . 1.385(3) ?
C3B C4B . 1.389(3) ?
C3B H3BA . 0.93 ?
C4B C5B . 1.377(3) ?
C4B H4BA . 0.93 ?
C5B C6B . 1.404(3) ?
C5B H5BA . 0.93 ?
C7B C8B . 1.501(3) ?
C8B H8BA . 0.96 ?
C8B H8BB . 0.96 ?
C8B H8BC . 0.96 ?
Br1C C1C . 1.968(2) ?
O1C C7C . 1.233(2) ?
N1C C6C . 1.336(2) ?
N1C C2C . 1.338(2) ?
N2C C7C . 1.360(2) ?
N2C C6C . 1.392(2) ?
N2C H2NC . 0.73(3) ?
C1C C2C . 1.491(3) ?
C1C H1CA . 0.97 ?
C1C H1CB . 0.97 ?
C2C C3C . 1.382(3) ?
C3C C4C . 1.385(3) ?
C3C H3CA . 0.93 ?
C4C C5C . 1.380(3) ?
C4C H4CA . 0.93 ?
C5C C6C . 1.398(2) ?
C5C H5CA . 0.93 ?
C7C C8C . 1.494(3) ?
C8C H8CA . 0.96 ?
C8C H8CB . 0.96 ?
C8C H8CC . 0.96 ?

loop_
_geom_hbond_atom_site_label_D
_geom_hbond_atom_site_label_H
_geom_hbond_atom_site_label_A
_geom_hbond_site_symmetry_A
_geom_hbond_distance_DH
_geom_hbond_distance_HA
_geom_hbond_distance_DA
_geom_hbond_angle_DHA
_geom_hbond_publ_flag
N2A H2NA O1C 4_665 0.74(3) 2.29(3) 3.022(2) 172(4) yes
N2B H2NB O1A . 0.93(3) 1.97(3) 2.885(2) 166(3) yes
N2C H2NC O1B 1_656 0.73(3) 2.18(3) 2.900(2) 169(3) yes
C1B H1BA Br1B 1_655 0.97 2.85 3.716(2) 149 yes
C8B H8BB O1A . 0.96 2.50 3.159(3) 125 yes
C8C H8CA N1A 4_466 0.96 2.50 3.427(3) 162 yes
C1A H1AB Cg1 1_655 0.97 2.88 3.612(2) 133 yes
C1C H1CB Cg2 1_655 0.97 2.81 3.447(2) 124 yes

loop_
_geom_torsion_atom_site_label_1
_geom_torsion_atom_site_label_2
_geom_torsion_atom_site_label_3
_geom_torsion_atom_site_label_4
_geom_torsion_site_symmetry_1
_geom_torsion_site_symmetry_2
_geom_torsion_site_symmetry_3
_geom_torsion_site_symmetry_4
_geom_torsion
_geom_torsion_publ_flag
C6A N1A C2A C3A . . . . 0.4(3) ?
C6A N1A C2A C1A . . . . -178.19(16) ?
Br1A C1A C2A N1A . . . . -71.41(19) ?
Br1A C1A C2A C3A . . . . 110.00(18) ?
N1A C2A C3A C4A . . . . -0.5(3) ?
C1A C2A C3A C4A . . . . 177.93(17) ?
C2A C3A C4A C5A . . . . 0.3(3) ?
C3A C4A C5A C6A . . . . 0.1(3) ?
C2A N1A C6A N2A . . . . 179.68(16) ?
C2A N1A C6A C5A . . . . 0.0(3) ?
C7A N2A C6A N1A . . . . 178.45(19) ?
C7A N2A C6A C5A . . . . -1.9(3) ?
C4A C5A C6A N1A . . . . -0.2(3) ?
C4A C5A C6A N2A . . . . -179.84(18) ?
C6A N2A C7A O1A . . . . -2.9(3) ?
C6A N2A C7A C8A . . . . 176.72(18) ?
C6B N1B C2B C3B . . . . -0.4(3) ?
C6B N1B C2B C1B . . . . 176.64(16) ?
Br1B C1B C2B N1B . . . . 78.77(19) ?
Br1B C1B C2B C3B . . . . -104.14(18) ?
N1B C2B C3B C4B . . . . 0.2(3) ?
C1B C2B C3B C4B . . . . -176.68(17) ?
C2B C3B C4B C5B . . . . 0.3(3) ?
C3B C4B C5B C6B . . . . -0.5(3) ?
C2B N1B C6B N2B . . . . -179.55(16) ?
C2B N1B C6B C5B . . . . 0.1(3) ?
C7B N2B C6B N1B . . . . 168.3(2) ?
C7B N2B C6B C5B . . . . -11.3(3) ?
C4B C5B C6B N1B . . . . 0.3(3) ?
C4B C5B C6B N2B . . . . 179.93(19) ?
C6B N2B C7B O1B . . . . 2.6(4) ?
C6B N2B C7B C8B . . . . -177.6(2) ?
C6C N1C C2C C3C . . . . -0.1(3) ?
C6C N1C C2C C1C . . . . -178.23(17) ?
Br1C C1C C2C N1C . . . . -73.37(19) ?
Br1C C1C C2C C3C . . . . 108.44(18) ?
N1C C2C C3C C4C . . . . -0.4(3) ?
C1C C2C C3C C4C . . . . 177.65(18) ?
C2C C3C C4C C5C . . . . 0.6(3) ?
C3C C4C C5C C6C . . . . -0.3(3) ?
C2C N1C C6C N2C . . . . -179.58(17) ?
C2C N1C C6C C5C . . . . 0.4(3) ?
C7C N2C C6C N1C . . . . 178.90(19) ?
C7C N2C C6C C5C . . . . -1.1(3) ?
C4C C5C C6C N1C . . . . -0.2(3) ?
C4C C5C C6C N2C . . . . 179.76(19) ?
C6C N2C C7C O1C . . . . -1.6(3) ?
C6C N2C C7C C8C . . . . 178.7(2) ?
